data_7225477
loop_
_publ_author_name
'de la Cerda-Pedro, J. E.'
'Arcos-Ramos, R.'
'Maldonado-Dom\'inguez, M.'
'Rojas-Lima, S.'
'Romero-\'Avila, M.'
'Carre\'on-Castro, M. P.'
'Santillan, R.'
'Farf\'an, N.'
'L\'opez-Ruiz, H.'

_publ_section_title
;
 Engineering organic semiconducting solids. Multicomponent access to
 crystalline 3-(4-aryl-1,2,3-triazolyl)coumarins
;
_journal_issue 29
_journal_name_full CrystEngComm
_journal_page_first 5562
_journal_paper_doi 10.1039/C6CE01041E
_journal_volume 18
_journal_year 2016
_chemical_formula_moiety 'C19 H15 N3 O4'
_chemical_formula_sum 'C19 H15 N3 O4'
_chemical_formula_weight 349.34
_chemical_melting_point 505
_chemical_name_common 5k
_chemical_name_systematic 7-methoxy-3-(4-(4-methoxyphenyl)-1H-1,2,3-triazol-1-yl)-2H-chromen-2-one
_space_group_crystal_system monoclinic
_space_group_IT_number 14
_space_group_name_Hall '-P 2yn'
_space_group_name_H-M_alt 'P 1 21/n 1'
_symmetry_space_group_name_Hall '-P 2yn'
_symmetry_space_group_name_H-M 'P 1 21/n 1'
_atom_sites_solution_hydrogens geom
_atom_sites_solution_primary direct
_atom_sites_solution_secondary difmap
_audit_creation_date 2015-10-09
_audit_creation_method
;
Olex2 1.2
(compiled 2014.09.19 svn.r3010 for OlexSys, GUI svn.r4874)
;
_audit_update_record
;
2016-02-24 deposited with the CCDC.
2016-06-03 downloaded from the CCDC.
;
_cell_angle_alpha 90.00
_cell_angle_beta 90.466(5)
_cell_angle_gamma 90.00
_cell_formula_units_Z 4
_cell_length_a 7.2786(3)
_cell_length_b 5.9228(3)
_cell_length_c 36.7067(16)
_cell_measurement_reflns_used 3057
_cell_measurement_temperature 293(2)
_cell_measurement_theta_max 76.2070
_cell_measurement_theta_min 4.7970
_cell_volume 1582.36(12)
_computing_cell_refinement
;
CrysAlisPro, Agilent Technologies,
Version 1.171.36.24 (release 03-12-2012 CrysAlis171 .NET)
(compiled Dec  3 2012,18:21:49)
;
_computing_data_collection
;
CrysAlisPro, Agilent Technologies,
Version 1.171.36.24 (release 03-12-2012 CrysAlis171 .NET)
(compiled Dec  3 2012,18:21:49)
;
_computing_data_reduction
;
CrysAlisPro, Agilent Technologies,
Version 1.171.36.24 (release 03-12-2012 CrysAlis171 .NET)
(compiled Dec  3 2012,18:21:49)
;
_computing_molecular_graphics 'Olex2 (Dolomanov et al., 2009)'
_computing_publication_material 'Olex2 (Dolomanov et al., 2009)'
_computing_structure_refinement 'XL (Sheldrick, 2008)'
_computing_structure_solution 'XS (Sheldrick, 2008)'
_diffrn_ambient_temperature 293(2)
_diffrn_detector_area_resol_mean 10.3659
_diffrn_measured_fraction_theta_full 0.967
_diffrn_measured_fraction_theta_max 0.967
_diffrn_measurement_details
;
  1 omega -124.00  -79.00   1.0000   16.0000
omega____ theta____ kappa____ phi______ frames
    -      -41.4254  -99.0000 -120.0000 45

  2 omega -106.00  -80.00   1.0000   16.0000
omega____ theta____ kappa____ phi______ frames
    -      -41.4254  -99.0000  -30.0000 26

  3 omega  -49.00   -8.00   1.0000   16.0000
omega____ theta____ kappa____ phi______ frames
    -      -41.4254   37.0000  150.0000 41

  4 omega -115.00  -65.00   1.0000   16.0000
omega____ theta____ kappa____ phi______ frames
    -      -41.4254 -147.0000   51.0000 50

  5 omega   63.00  101.00   1.0000   16.0000
omega____ theta____ kappa____ phi______ frames
    -       41.4254  178.0000   60.0000 38

  6 omega   42.00  107.00   1.0000   16.0000
omega____ theta____ kappa____ phi______ frames
    -      115.0000 -111.0000 -180.0000 65

  7 omega  152.00  178.00   1.0000   16.0000
omega____ theta____ kappa____ phi______ frames
    -      115.0000   77.0000    0.0000 26

  8 omega  125.00  176.00   1.0000   16.0000
omega____ theta____ kappa____ phi______ frames
    -      115.0000   45.0000 -150.0000 51

  9 omega  102.00  128.00   1.0000   16.0000
omega____ theta____ kappa____ phi______ frames
    -      115.0000   77.0000    0.0000 26

 10 omega   40.00   94.00   1.0000   16.0000
omega____ theta____ kappa____ phi______ frames
    -      115.0000  -45.0000 -120.0000 54

 11 omega   44.00   70.00   1.0000   16.0000
omega____ theta____ kappa____ phi______ frames
    -      115.0000  -30.0000   30.0000 26

 12 omega   87.00  164.00   1.0000   16.0000
omega____ theta____ kappa____ phi______ frames
    -      115.0000   45.0000    0.0000 77

 13 omega -115.00  -12.00   1.0000   16.0000
omega____ theta____ kappa____ phi______ frames
    -      -41.4254  -57.0000 -150.0000 103

 14 omega -116.00  -10.00   1.0000   16.0000
omega____ theta____ kappa____ phi______ frames
    -      -41.4254  -66.0000   94.0000 106

 15 omega -115.00  -12.00   1.0000   16.0000
omega____ theta____ kappa____ phi______ frames
    -      -41.4254  -57.0000  -30.0000 103

 16 omega   84.00  176.00   1.0000   16.0000
omega____ theta____ kappa____ phi______ frames
    -      115.0000   30.0000  -60.0000 92

 17 omega   84.00  178.00   1.0000   16.0000
omega____ theta____ kappa____ phi______ frames
    -      115.0000   30.0000   90.0000 94

 18 omega   85.00  178.00   1.0000   16.0000
omega____ theta____ kappa____ phi______ frames
    -      115.0000   61.0000  150.0000 93
;
_diffrn_measurement_device_type 'Xcalibur, Atlas, Gemini'
_diffrn_measurement_method '\w scans'
_diffrn_orient_matrix_UB_11 0.1375685000
_diffrn_orient_matrix_UB_12 -0.1878557000
_diffrn_orient_matrix_UB_13 0.0101853000
_diffrn_orient_matrix_UB_21 -0.0202023000
_diffrn_orient_matrix_UB_22 0.0604436000
_diffrn_orient_matrix_UB_23 0.0405843000
_diffrn_orient_matrix_UB_31 -0.1597072000
_diffrn_orient_matrix_UB_32 -0.1693449000
_diffrn_orient_matrix_UB_33 0.0031780000
_diffrn_radiation_monochromator graphite
_diffrn_radiation_type CuK\a
_diffrn_radiation_wavelength 1.54184
_diffrn_reflns_av_R_equivalents 0.0186
_diffrn_reflns_av_unetI/netI 0.0193
_diffrn_reflns_limit_h_max 8
_diffrn_reflns_limit_h_min -9
_diffrn_reflns_limit_k_max 7
_diffrn_reflns_limit_k_min -7
_diffrn_reflns_limit_l_max 45
_diffrn_reflns_limit_l_min -45
_diffrn_reflns_number 9333
_diffrn_reflns_theta_full 74.44
_diffrn_reflns_theta_max 74.44
_diffrn_reflns_theta_min 4.82
_diffrn_source 'Enhance (Cu) X-ray Source'
_exptl_absorpt_coefficient_mu 0.873
_exptl_absorpt_correction_T_max 0.944
_exptl_absorpt_correction_T_min 0.908
_exptl_absorpt_correction_type analytical
_exptl_absorpt_process_details
;
CrysAlisPro, Agilent Technologies,
Version 1.171.36.24 (release 03-12-2012 CrysAlis171 .NET)
(compiled Dec  3 2012,18:21:49)
Analytical numeric absorption correction using a multifaceted crystal
            model based on expressions derived by R.C. Clark & J.S. Reid.
(Clark, R. C. & Reid, J. S. (1995). Acta Cryst. A51, 887-897)
;
_exptl_crystal_colour red
_exptl_crystal_colour_lustre clear
_exptl_crystal_colour_modifier reddish
_exptl_crystal_colour_primary red
_exptl_crystal_density_diffrn 1.466
_exptl_crystal_density_method 'not measured'
_exptl_crystal_description block
_exptl_crystal_F_000 728
_exptl_crystal_recrystallization_method 'Re-crystallisation from solvent: Dichloromethane'
_exptl_crystal_size_max 0.1872
_exptl_crystal_size_mid 0.153
_exptl_crystal_size_min 0.1185
_refine_diff_density_max 0.116
_refine_diff_density_min -0.175
_refine_diff_density_rms 0.035
_refine_ls_extinction_method none
_refine_ls_goodness_of_fit_ref 1.057
_refine_ls_hydrogen_treatment constr
_refine_ls_matrix_type full
_refine_ls_number_parameters 237
_refine_ls_number_reflns 3129
_refine_ls_number_restraints 0
_refine_ls_restrained_S_all 1.057
_refine_ls_R_factor_all 0.0566
_refine_ls_R_factor_gt 0.0424
_refine_ls_shift/su_max 0.000
_refine_ls_shift/su_mean 0.000
_refine_ls_structure_factor_coef Fsqd
_refine_ls_weighting_details 'calc w=1/[\s^2^(Fo^2^)+(0.0587P)^2^+0.2233P] where P=(Fo^2^+2Fc^2^)/3'
_refine_ls_weighting_scheme calc
_refine_ls_wR_factor_gt 0.1079
_refine_ls_wR_factor_ref 0.1178
_reflns_number_gt 2446
_reflns_number_total 3129
_reflns_threshold_expression >2sigma(I)
_cod_data_source_file c6ce01041e2.cif
_cod_data_source_block 5k
_cod_depositor_comments 'Adding full bibliography for 7225471--7225478.cif.'
_cod_database_code 7225477
_reflns_odcompleteness_completeness 96.00
_reflns_odcompleteness_iscentric 1
_reflns_odcompleteness_theta 74.33
_olex2_refinement_description
;
1. Fixed Uiso
 At 1.2 times of:
  All C(H) groups
 At 1.5 times of:
  All C(H,H,H) groups
2.a Aromatic/amide H refined with riding coordinates:
 C4(H4), C5(H5), C6(H6), C8(H8), C9(H9), C12(H12), C13(H13), C15(H15), C16(H16)
2.b Idealised Me refined as rotating group:
 C17(H17A,H17B,H17C), C18(H18A,H18B,H18C)
;
_olex2_submission_special_instructions 'No special instructions were received'

loop_
_space_group_symop_id
_space_group_symop_operation_xyz
1 'x, y, z'
2 '-x+1/2, y+1/2, -z+1/2'
3 '-x, -y, -z'
4 'x-1/2, -y-1/2, z-1/2'

loop_
_atom_site_label
_atom_site_type_symbol
_atom_site_fract_x
_atom_site_fract_y
_atom_site_fract_z
_atom_site_U_iso_or_equiv
_atom_site_adp_type
_atom_site_occupancy
_atom_site_calc_flag
_atom_site_refinement_flags_posn
O1 O 0.78129(16) 0.18111(19) 0.06514(3) 0.0523(3) Uani 1 d .
O2 O 1.05127(17) 0.0533(2) 0.08285(4) 0.0619(4) Uani 1 d .
O3 O 0.19564(17) 0.4304(2) 0.02184(4) 0.0604(3) Uani 1 d .
O4 O 2.05776(17) 0.2272(2) 0.22498(4) 0.0591(3) Uani 1 d .
N1 N 1.11634(18) 0.4318(2) 0.12927(4) 0.0459(3) Uani 1 d .
N2 N 1.1479(2) 0.6369(3) 0.14482(4) 0.0575(4) Uani 1 d .
N3 N 1.3019(2) 0.6220(3) 0.16280(4) 0.0578(4) Uani 1 d .
C2 C 0.9401(2) 0.2024(3) 0.08540(4) 0.0465(4) Uani 1 d .
C3 C 0.9550(2) 0.4048(3) 0.10786(4) 0.0426(4) Uani 1 d .
C4 C 0.8219(2) 0.5621(3) 0.10761(4) 0.0471(4) Uani 1 d .
H4 H 0.8351 0.6905 0.1220 0.057 Uiso 1 calc R
C5 C 0.5150(2) 0.6902(3) 0.08383(5) 0.0507(4) Uani 1 d .
H5 H 0.5215 0.8225 0.0974 0.061 Uiso 1 calc R
C6 C 0.3639(2) 0.6510(3) 0.06257(5) 0.0513(4) Uani 1 d .
H6 H 0.2689 0.7560 0.0618 0.062 Uiso 1 calc R
C7 C 0.3513(2) 0.4531(3) 0.04190(4) 0.0477(4) Uani 1 d .
C8 C 0.4926(2) 0.2961(3) 0.04292(5) 0.0498(4) Uani 1 d .
H8 H 0.4859 0.1640 0.0293 0.060 Uiso 1 calc R
C9 C 1.2540(2) 0.2871(3) 0.13811(4) 0.0468(4) Uani 1 d .
H9 H 1.2656 0.1369 0.1311 0.056 Uiso 1 calc R
C10 C 1.3722(2) 0.4091(3) 0.15951(4) 0.0463(4) Uani 1 d .
C11 C 1.5488(2) 0.3504(3) 0.17667(4) 0.0454(4) Uani 1 d .
C12 C 1.6391(2) 0.5080(3) 0.19848(5) 0.0520(4) Uani 1 d .
H12 H 1.5852 0.6480 0.2025 0.062 Uiso 1 calc R
C13 C 1.8068(2) 0.4597(3) 0.21409(5) 0.0538(4) Uani 1 d .
H13 H 1.8641 0.5671 0.2288 0.065 Uiso 1 calc R
C14 C 1.8917(2) 0.2544(3) 0.20836(4) 0.0463(4) Uani 1 d .
C15 C 1.8037(3) 0.0941(3) 0.18692(5) 0.0535(4) Uani 1 d .
H15 H 1.8583 -0.0454 0.1828 0.064 Uiso 1 calc R
C16 C 1.6331(3) 0.1437(3) 0.17158(5) 0.0543(4) Uani 1 d .
H16 H 1.5740 0.0347 0.1575 0.065 Uiso 1 calc R
C17 C 2.1468(3) 0.0144(3) 0.22274(6) 0.0658(5) Uani 1 d .
H17A H 2.1703 -0.0209 0.1977 0.099 Uiso 1 calc GR
H17B H 2.0695 -0.0999 0.2330 0.099 Uiso 1 calc GR
H17C H 2.2610 0.0201 0.2360 0.099 Uiso 1 calc GR
C18 C 0.1775(3) 0.2354(3) -0.00093(5) 0.0628(5) Uani 1 d .
H18A H 0.2800 0.2275 -0.0172 0.094 Uiso 1 calc GR
H18B H 0.0655 0.2457 -0.0149 0.094 Uiso 1 calc GR
H18C H 0.1747 0.1021 0.0139 0.094 Uiso 1 calc GR
C19 C 0.6610(2) 0.5353(3) 0.08569(4) 0.0441(4) Uani 1 d .
C20 C 0.6438(2) 0.3416(3) 0.06480(4) 0.0443(4) Uani 1 d .

loop_
_atom_site_aniso_label
_atom_site_aniso_U_11
_atom_site_aniso_U_22
_atom_site_aniso_U_33
_atom_site_aniso_U_23
_atom_site_aniso_U_13
_atom_site_aniso_U_12
O1 0.0473(7) 0.0433(6) 0.0662(7) -0.0111(5) -0.0102(6) 0.0104(5)
O2 0.0555(8) 0.0514(7) 0.0785(8) -0.0143(6) -0.0142(6) 0.0193(6)
O3 0.0478(7) 0.0599(8) 0.0732(8) -0.0063(6) -0.0139(6) 0.0095(6)
O4 0.0503(7) 0.0537(7) 0.0730(8) -0.0055(6) -0.0171(6) 0.0014(6)
N1 0.0432(8) 0.0434(7) 0.0510(7) -0.0031(6) -0.0007(6) 0.0023(6)
N2 0.0536(9) 0.0478(9) 0.0709(9) -0.0116(7) -0.0103(8) 0.0066(7)
N3 0.0512(9) 0.0526(9) 0.0692(9) -0.0115(7) -0.0116(7) 0.0057(7)
C2 0.0432(9) 0.0427(9) 0.0537(9) -0.0008(7) -0.0018(7) 0.0047(7)
C3 0.0397(8) 0.0422(9) 0.0458(8) 0.0013(6) 0.0010(7) 0.0024(7)
C4 0.0493(10) 0.0405(9) 0.0515(9) -0.0047(7) 0.0020(7) 0.0013(7)
C5 0.0511(10) 0.0428(9) 0.0583(9) -0.0065(7) 0.0020(8) 0.0090(7)
C6 0.0458(10) 0.0476(9) 0.0606(10) 0.0012(8) 0.0004(8) 0.0123(8)
C7 0.0419(9) 0.0482(9) 0.0531(9) 0.0030(7) -0.0015(7) 0.0038(7)
C8 0.0485(10) 0.0421(9) 0.0587(9) -0.0051(7) -0.0028(8) 0.0041(7)
C9 0.0444(9) 0.0431(9) 0.0529(9) -0.0012(7) -0.0027(7) 0.0046(7)
C10 0.0448(9) 0.0455(9) 0.0486(8) 0.0006(7) 0.0007(7) 0.0017(7)
C11 0.0450(9) 0.0461(9) 0.0453(8) -0.0004(7) -0.0013(7) -0.0019(7)
C12 0.0513(10) 0.0420(9) 0.0628(10) -0.0071(8) -0.0029(8) 0.0030(7)
C13 0.0519(10) 0.0458(9) 0.0637(10) -0.0093(8) -0.0078(8) -0.0052(8)
C14 0.0436(9) 0.0461(9) 0.0491(8) 0.0021(7) -0.0036(7) -0.0042(7)
C15 0.0577(11) 0.0403(9) 0.0622(10) -0.0055(8) -0.0109(9) 0.0044(8)
C16 0.0581(11) 0.0456(10) 0.0590(10) -0.0100(8) -0.0147(8) -0.0009(8)
C17 0.0578(12) 0.0559(12) 0.0833(13) 0.0029(10) -0.0135(10) 0.0079(9)
C18 0.0581(12) 0.0639(12) 0.0663(11) -0.0052(9) -0.0141(9) 0.0007(9)
C19 0.0424(9) 0.0410(8) 0.0490(8) 0.0007(7) 0.0026(7) 0.0035(7)
C20 0.0415(9) 0.0403(8) 0.0513(8) 0.0002(7) 0.0008(7) 0.0075(7)

loop_
_atom_type_symbol
_atom_type_description
_atom_type_scat_dispersion_real
_atom_type_scat_dispersion_imag
_atom_type_scat_source
C C 0.0181 0.0091 'International Tables Vol C Tables 4.2.6.8 and 6.1.1.4'
H H 0.0000 0.0000 'International Tables Vol C Tables 4.2.6.8 and 6.1.1.4'
N N 0.0311 0.0180 'International Tables Vol C Tables 4.2.6.8 and 6.1.1.4'
O O 0.0492 0.0322 'International Tables Vol C Tables 4.2.6.8 and 6.1.1.4'

loop_
_exptl_crystal_face_index_h
_exptl_crystal_face_index_k
_exptl_crystal_face_index_l
_exptl_crystal_face_perp_dist
_exptl_oxdiff_crystal_face_indexfrac_h
_exptl_oxdiff_crystal_face_indexfrac_k
_exptl_oxdiff_crystal_face_indexfrac_l
_exptl_oxdiff_crystal_face_x
_exptl_oxdiff_crystal_face_y
_exptl_oxdiff_crystal_face_z
-4 2 3 0.1021 -3.9994 1.9972 3.0017 -0.8948 0.3233 0.3101
-1 4 1 0.0722 -1.0013 4.0010 1.0006 -0.8792 0.3027 -0.5145
0 3 -10 0.0670 -0.0017 3.0018 -9.9998 -0.6660 -0.2244 -0.5399
-4 0 -11 0.0918 -3.9992 -0.0033 -10.9984 -0.6616 -0.3658 0.6043
-1 3 -17 0.0687 -1.0017 3.0011 -16.9995 -0.8747 -0.4883 -0.4023
0 -2 21 0.0611 0.0018 -2.0017 20.9999 0.5902 0.7312 0.4054
1 1 -22 0.0616 0.9983 1.0022 -22.0003 -0.2750 -0.8525 -0.3991
-1 0 -23 0.0552 -1.0007 -0.0001 -22.9996 -0.3719 -0.9132 0.0868
-2 -2 18 0.0612 -1.9977 -2.0035 18.0007 0.2849 0.6498 0.7155
4 2 7 0.0796 3.9982 2.0045 6.9985 0.2448 0.3244 -0.9557
2 -3 -2 0.0764 2.0005 -2.9996 -2.0009 0.8183 -0.3029 0.1821
0 -3 16 0.0567 0.0019 -3.0020 15.9998 0.7272 0.4678 0.5589
4 -1 -15 0.0830 3.9984 -0.9963 -15.0016 0.5844 -0.7498 -0.5175
-1 1 23 0.0712 -0.9990 0.9988 23.0004 -0.0908 1.0140 0.0635
1 -2 -20 0.0687 0.9996 -1.9994 -20.0005 0.3094 -0.9527 0.1154
-1 -4 0 0.0756 -0.9980 -4.0029 0.0002 0.6147 -0.2218 0.8373
4 2 -2 0.0826 3.9978 2.0048 -2.0015 0.1530 -0.0408 -0.9843
-1 -2 18 0.0529 -0.9980 -2.0025 18.0003 0.4222 0.6297 0.5557
1 0 24 0.0629 1.0007 0.0001 23.9996 0.3821 0.9538 -0.0836
1 0 -23 0.0659 0.9986 0.0017 -23.0004 -0.0972 -0.9535 -0.2329
0 2 -20 0.0581 -0.0017 2.0017 -19.9999 -0.5800 -0.6907 -0.4023
1 3 17 0.0845 0.9992 3.0018 16.9997 -0.2533 0.8512 -0.6139
-2 2 16 0.0826 -1.9994 1.9986 16.0009 -0.4875 0.8106 0.0317
-4 -1 10 0.0776 -3.9978 -1.0045 10.0015 -0.2594 0.4260 0.8404

loop_
_geom_angle_atom_site_label_1
_geom_angle_atom_site_label_2
_geom_angle_atom_site_label_3
_geom_angle
C2 O1 C20 123.23(13)
C7 O3 C18 118.11(13)
C14 O4 C17 118.95(14)
N2 N1 C3 118.02(13)
C9 N1 N2 110.00(14)
C9 N1 C3 131.97(14)
N3 N2 N1 107.12(13)
N2 N3 C10 109.88(14)
O1 C2 C3 116.06(14)
O2 C2 O1 117.02(15)
O2 C2 C3 126.93(16)
N1 C3 C2 117.65(13)
C4 C3 N1 121.29(15)
C4 C3 C2 121.05(15)
C3 C4 C19 121.06(15)
C6 C5 C19 121.55(16)
C5 C6 C7 120.13(15)
O3 C7 C6 115.42(14)
O3 C7 C8 124.44(16)
C8 C7 C6 120.15(16)
C20 C8 C7 118.12(15)
N1 C9 C10 105.30(15)
N3 C10 C11 120.51(15)
C9 C10 N3 107.69(15)
C9 C10 C11 131.77(16)
C12 C11 C10 119.72(15)
C16 C11 C10 122.63(15)
C16 C11 C12 117.65(16)
C13 C12 C11 120.92(16)
C12 C13 C14 121.11(16)
O4 C14 C13 115.68(15)
O4 C14 C15 125.35(16)
C13 C14 C15 118.97(16)
C14 C15 C16 119.48(16)
C11 C16 C15 121.85(16)
C5 C19 C4 124.97(15)
C20 C19 C4 118.35(14)
C20 C19 C5 116.67(15)
O1 C20 C8 116.39(14)
O1 C20 C19 120.23(14)
C8 C20 C19 123.38(15)

loop_
_geom_bond_atom_site_label_1
_geom_bond_atom_site_label_2
_geom_bond_distance
O1 C2 1.3749(19)
O1 C20 1.3798(18)
O2 C2 1.2019(19)
O3 C7 1.353(2)
O3 C18 1.431(2)
O4 C14 1.3594(19)
O4 C17 1.420(2)
N1 N2 1.3607(19)
N1 C3 1.417(2)
N1 C9 1.356(2)
N2 N3 1.299(2)
N3 C10 1.367(2)
C2 C3 1.458(2)
C3 C4 1.344(2)
C4 C19 1.424(2)
C5 C6 1.363(2)
C5 C19 1.405(2)
C6 C7 1.399(2)
C7 C8 1.387(2)
C8 C20 1.384(2)
C9 C10 1.367(2)
C10 C11 1.469(2)
C11 C12 1.391(2)
C11 C16 1.383(2)
C12 C13 1.375(2)
C13 C14 1.380(2)
C14 C15 1.387(2)
C15 C16 1.390(2)
C19 C20 1.385(2)

loop_
_geom_torsion_atom_site_label_1
_geom_torsion_atom_site_label_2
_geom_torsion_atom_site_label_3
_geom_torsion_atom_site_label_4
_geom_torsion
O1 C2 C3 N1 179.66(13)
O1 C2 C3 C4 -1.7(2)
O2 C2 C3 N1 -0.2(3)
O2 C2 C3 C4 178.41(17)
O3 C7 C8 C20 -179.82(15)
O4 C14 C15 C16 179.76(17)
N1 N2 N3 C10 -0.3(2)
N1 C3 C4 C19 179.21(14)
N1 C9 C10 N3 0.02(18)
N1 C9 C10 C11 -177.94(16)
N2 N1 C3 C2 167.80(14)
N2 N1 C3 C4 -10.8(2)
N2 N1 C9 C10 -0.23(18)
N2 N3 C10 C9 0.2(2)
N2 N3 C10 C11 178.44(15)
N3 C10 C11 C12 4.4(2)
N3 C10 C11 C16 -174.37(17)
C2 O1 C20 C8 179.78(15)
C2 O1 C20 C19 -0.4(2)
C2 C3 C4 C19 0.7(2)
C3 N1 N2 N3 -179.82(14)
C3 N1 C9 C10 179.98(15)
C3 C4 C19 C5 179.73(16)
C3 C4 C19 C20 0.6(2)
C4 C19 C20 O1 -0.8(2)
C4 C19 C20 C8 179.04(15)
C5 C6 C7 O3 179.82(16)
C5 C6 C7 C8 -0.1(3)
C5 C19 C20 O1 -179.97(14)
C5 C19 C20 C8 -0.1(2)
C6 C5 C19 C4 -178.99(16)
C6 C5 C19 C20 0.1(2)
C6 C7 C8 C20 0.1(3)
C7 C8 C20 O1 179.88(15)
C7 C8 C20 C19 0.1(3)
C9 N1 N2 N3 0.36(19)
C9 N1 C3 C2 -12.4(2)
C9 N1 C3 C4 168.98(17)
C9 C10 C11 C12 -177.86(18)
C9 C10 C11 C16 3.4(3)
C10 C11 C12 C13 -178.29(16)
C10 C11 C16 C15 177.51(16)
C11 C12 C13 C14 0.6(3)
C12 C11 C16 C15 -1.3(3)
C12 C13 C14 O4 179.46(16)
C12 C13 C14 C15 -1.0(3)
C13 C14 C15 C16 0.3(3)
C14 C15 C16 C11 0.9(3)
C16 C11 C12 C13 0.5(3)
C17 O4 C14 C13 175.09(16)
C17 O4 C14 C15 -4.4(3)
C18 O3 C7 C6 177.78(16)
C18 O3 C7 C8 -2.4(3)
C19 C5 C6 C7 0.0(3)
C20 O1 C2 O2 -178.53(15)
C20 O1 C2 C3 1.6(2)
